data_4106728
loop_
_publ_author_name
'Shun Su'
'Rodrigo A. Rodriguez'
'Phil S. Baran'

_publ_section_title
;
 Scalable, Stereocontrolled Total Syntheses of (\+-)-Axinellamines A and B
;
_journal_name_full 'Journal of the American Chemical Society'
_journal_page_first 13922
_journal_page_last 13925
_journal_paper_doi 10.1021/ja206191g
_journal_volume 133
_journal_year 2011
_chemical_formula_sum 'C17 H25 Cl2 F3 N2 O4'
_chemical_formula_weight 449.29
_chemical_name_systematic
; 
 ? 
;
_space_group_IT_number 2
_symmetry_cell_setting triclinic
_symmetry_space_group_name_Hall '-P 1'
_symmetry_space_group_name_H-M 'P -1'
_atom_sites_solution_hydrogens geom
_atom_sites_solution_primary direct
_atom_sites_solution_secondary difmap
_audit_creation_method SHELXL-97
_cell_angle_alpha 101.741(2)
_cell_angle_beta 93.206(2)
_cell_angle_gamma 92.356(2)
_cell_formula_units_Z 4
_cell_length_a 8.6245(3)
_cell_length_b 14.7525(6)
_cell_length_c 16.9723(6)
_cell_measurement_reflns_used 4465
_cell_measurement_temperature 100(2)
_cell_measurement_theta_max 24.77
_cell_measurement_theta_min 2.57
_cell_volume 2107.90(14)
_computing_cell_refinement 'Bruker SAINT'
_computing_data_collection 'Bruker APEX2'
_computing_data_reduction 'Bruker SAINT'
_computing_molecular_graphics 'Bruker SHELXTL'
_computing_publication_material 'Bruker SHELXTL'
_computing_structure_refinement 'SHELXL-97 (Sheldrick, 1997)'
_computing_structure_solution 'SHELXS-97 (Sheldrick, 1990)'
_diffrn_ambient_temperature 100(2)
_diffrn_measured_fraction_theta_full 0.968
_diffrn_measured_fraction_theta_max 0.968
_diffrn_measurement_device_type 'Bruker APEX-II CCD'
_diffrn_measurement_method '\f and \w scans'
_diffrn_radiation_monochromator graphite
_diffrn_radiation_source 'fine-focus sealed tube'
_diffrn_radiation_type MoK\a
_diffrn_radiation_wavelength 0.71073
_diffrn_reflns_av_R_equivalents 0.0383
_diffrn_reflns_av_sigmaI/netI 0.0388
_diffrn_reflns_limit_h_max 10
_diffrn_reflns_limit_h_min -10
_diffrn_reflns_limit_k_max 17
_diffrn_reflns_limit_k_min -17
_diffrn_reflns_limit_l_max 20
_diffrn_reflns_limit_l_min -19
_diffrn_reflns_number 26998
_diffrn_reflns_theta_full 24.91
_diffrn_reflns_theta_max 24.91
_diffrn_reflns_theta_min 2.57
_exptl_absorpt_coefficient_mu 0.359
_exptl_absorpt_correction_T_max 0.933
_exptl_absorpt_correction_T_min 0.853
_exptl_absorpt_correction_type multi-scan
_exptl_absorpt_process_details sadabs
_exptl_crystal_colour colorless
_exptl_crystal_density_diffrn 1.416
_exptl_crystal_description Blade
_exptl_crystal_F_000 936
_exptl_crystal_size_max 0.31
_exptl_crystal_size_mid 0.10
_exptl_crystal_size_min 0.08
_refine_diff_density_max 0.330
_refine_diff_density_min -0.268
_refine_diff_density_rms 0.055
_refine_ls_extinction_method none
_refine_ls_goodness_of_fit_ref 1.015
_refine_ls_hydrogen_treatment constr
_refine_ls_matrix_type full
_refine_ls_number_parameters 511
_refine_ls_number_reflns 7112
_refine_ls_number_restraints 0
_refine_ls_restrained_S_all 1.015
_refine_ls_R_factor_all 0.0584
_refine_ls_R_factor_gt 0.0385
_refine_ls_shift/su_max 0.007
_refine_ls_shift/su_mean 0.001
_refine_ls_structure_factor_coef Fsqd
_refine_ls_weighting_details 'calc w=1/[\s^2^(Fo^2^)+(0.0460P)^2^+1.0000P] where P=(Fo^2^+2Fc^2^)/3'
_refine_ls_weighting_scheme calc
_refine_ls_wR_factor_gt 0.0897
_refine_ls_wR_factor_ref 0.1009
_reflns_number_gt 5396
_reflns_number_total 7112
_reflns_threshold_expression >2sigma(I)
_cod_data_source_file ja206191g_si_001.cif
_cod_data_source_block baran208
_cod_database_code 4106728

loop_
_symmetry_equiv_pos_as_xyz
'x, y, z'
'-x, -y, -z'

loop_
_atom_site_label
_atom_site_type_symbol
_atom_site_fract_x
_atom_site_fract_y
_atom_site_fract_z
_atom_site_U_iso_or_equiv
_atom_site_adp_type
_atom_site_occupancy
_atom_site_symmetry_multiplicity
_atom_site_calc_flag
_atom_site_refinement_flags
Cl1 Cl 0.10136(8) 0.89852(5) -0.07047(4) 0.04328(18) Uani 1 1 d .
Cl1' Cl 0.43096(8) 0.58952(4) 0.58704(4) 0.04145(18) Uani 1 1 d .
Cl2 Cl 0.43781(6) 0.77852(4) 0.15747(3) 0.02729(15) Uani 1 1 d .
Cl2' Cl 0.05920(6) 0.69272(4) 0.35640(3) 0.02900(15) Uani 1 1 d .
F1' F 0.63373(15) 0.40872(9) 0.10436(8) 0.0387(4) Uani 1 1 d .
F1 F 0.04166(15) 1.09624(9) 0.49838(7) 0.0302(3) Uani 1 1 d .
F2' F 0.45835(17) 0.40664(10) 0.00973(8) 0.0392(4) Uani 1 1 d .
F2 F 0.06861(17) 1.16451(8) 0.40026(8) 0.0389(4) Uani 1 1 d .
F3' F 0.42080(18) 0.32751(9) 0.09916(9) 0.0432(4) Uani 1 1 d .
F3 F -0.13913(15) 1.08084(9) 0.40385(8) 0.0342(3) Uani 1 1 d .
O1' O 0.27611(17) 0.50828(10) 0.11181(9) 0.0261(4) Uani 1 1 d .
O1 O 0.22517(17) 0.98906(10) 0.40028(9) 0.0244(3) Uani 1 1 d .
O2' O 0.62188(17) 0.62365(10) 0.36825(9) 0.0249(4) Uani 1 1 d .
H2'A H 0.6808 0.5894 0.3391 0.037 Uiso 1 1 calc R
O2 O -0.10694(17) 0.87215(10) 0.14444(9) 0.0252(4) Uani 1 1 d .
H2A H -0.1714 0.9040 0.1717 0.038 Uiso 1 1 calc R
O3' O 0.45084(17) 1.01656(10) 0.25240(9) 0.0237(3) Uani 1 1 d .
O3 O -0.20047(17) 0.51529(10) 0.25623(9) 0.0248(4) Uani 1 1 d .
O4' O 0.69705(17) 0.96692(10) 0.25267(8) 0.0222(3) Uani 1 1 d .
O4 O 0.03696(17) 0.45508(10) 0.24154(9) 0.0257(4) Uani 1 1 d .
N1' N 0.4754(2) 0.52516(11) 0.20877(10) 0.0224(4) Uani 1 1 d .
H1'A H 0.5695 0.5085 0.2200 0.027 Uiso 1 1 calc R
N1 N 0.0217(2) 0.95869(11) 0.30595(10) 0.0206(4) Uani 1 1 d .
H1A H -0.0739 0.9724 0.2937 0.025 Uiso 1 1 calc R
N2' N 0.5238(2) 0.93350(11) 0.33973(10) 0.0192(4) Uani 1 1 d .
H2'B H 0.4277 0.9391 0.3542 0.023 Uiso 1 1 calc R
N2 N -0.0389(2) 0.54851(11) 0.16391(10) 0.0219(4) Uani 1 1 d .
H2B H 0.0540 0.5406 0.1456 0.026 Uiso 1 1 calc R
C1' C 0.4812(3) 0.40759(15) 0.08746(13) 0.0242(5) Uani 1 1 d .
C1 C 0.0149(2) 1.08664(14) 0.41952(13) 0.0219(5) Uani 1 1 d .
C2' C 0.4015(2) 0.48815(14) 0.13848(13) 0.0210(5) Uani 1 1 d .
C2 C 0.0967(2) 1.00392(13) 0.37335(12) 0.0186(5) Uani 1 1 d .
C3' C 0.4024(3) 0.59332(14) 0.26794(13) 0.0250(5) Uani 1 1 d .
H3'A H 0.3446 0.5608 0.3037 0.030 Uiso 1 1 calc R
H3'B H 0.3265 0.6260 0.2395 0.030 Uiso 1 1 calc R
C3 C 0.0962(3) 0.88610(14) 0.25170(13) 0.0229(5) Uani 1 1 d .
H3A H 0.1559 0.8488 0.2839 0.027 Uiso 1 1 calc R
H3B H 0.1703 0.9150 0.2204 0.027 Uiso 1 1 calc R
C4' C 0.5193(2) 0.66406(14) 0.31901(12) 0.0198(5) Uani 1 1 d .
H4'A H 0.5814 0.6944 0.2826 0.024 Uiso 1 1 calc R
C4 C -0.0217(2) 0.82290(14) 0.19406(12) 0.0188(5) Uani 1 1 d .
H4A H -0.0955 0.7934 0.2260 0.023 Uiso 1 1 calc R
C5' C 0.4331(2) 0.73818(13) 0.37402(12) 0.0185(5) Uani 1 1 d .
H5'A H 0.3561 0.7644 0.3397 0.022 Uiso 1 1 calc R
C5 C 0.0614(2) 0.74679(13) 0.13950(12) 0.0190(5) Uani 1 1 d .
H5A H 0.1341 0.7177 0.1739 0.023 Uiso 1 1 calc R
C6' C 0.5385(2) 0.81709(14) 0.42177(13) 0.0198(5) Uani 1 1 d .
C6 C -0.0502(2) 0.67196(14) 0.09025(13) 0.0213(5) Uani 1 1 d .
C7' C 0.5376(3) 0.82125(14) 0.50014(13) 0.0242(5) Uani 1 1 d .
H7'A H 0.5939 0.8680 0.5392 0.029 Uiso 1 1 calc R
C7 C -0.0501(3) 0.67092(15) 0.01225(13) 0.0256(5) Uani 1 1 d .
H7A H -0.1128 0.6283 -0.0275 0.031 Uiso 1 1 calc R
C8' C 0.4388(3) 0.74481(15) 0.52124(13) 0.0236(5) Uani 1 1 d .
H8'A H 0.3664 0.7711 0.5630 0.028 Uiso 1 1 calc R
C8 C 0.0590(3) 0.74396(15) -0.00709(13) 0.0240(5) Uani 1 1 d .
H8A H 0.1301 0.7145 -0.0483 0.029 Uiso 1 1 calc R
C9' C 0.3452(2) 0.70276(14) 0.44007(12) 0.0197(5) Uani 1 1 d .
H9'A H 0.3413 0.6335 0.4299 0.024 Uiso 1 1 calc R
C9 C 0.1541(2) 0.78109(14) 0.07477(12) 0.0204(5) Uani 1 1 d .
H9A H 0.1644 0.8504 0.0864 0.024 Uiso 1 1 calc R
C10' C 0.5421(3) 0.67743(16) 0.55275(14) 0.0294(5) Uani 1 1 d .
H10A H 0.6128 0.7120 0.5978 0.035 Uiso 1 1 calc R
H10B H 0.6068 0.6478 0.5093 0.035 Uiso 1 1 calc R
C10 C -0.0294(3) 0.81718(16) -0.03895(14) 0.0298(5) Uani 1 1 d .
H10C H -0.0921 0.8504 0.0038 0.036 Uiso 1 1 calc R
H10D H -0.1013 0.7869 -0.0852 0.036 Uiso 1 1 calc R
C11' C 0.1832(2) 0.73756(15) 0.44586(13) 0.0244(5) Uani 1 1 d .
H11A H 0.1899 0.8061 0.4554 0.029 Uiso 1 1 calc R
H11B H 0.1362 0.7195 0.4927 0.029 Uiso 1 1 calc R
C11 C 0.3124(2) 0.74104(15) 0.06731(12) 0.0230(5) Uani 1 1 d .
H11C H 0.3620 0.7599 0.0215 0.028 Uiso 1 1 calc R
H11D H 0.2995 0.6725 0.0554 0.028 Uiso 1 1 calc R
C12' C 0.6291(2) 0.88246(14) 0.38251(13) 0.0220(5) Uani 1 1 d .
H12A H 0.6949 0.9265 0.4240 0.026 Uiso 1 1 calc R
H12B H 0.6981 0.8472 0.3442 0.026 Uiso 1 1 calc R
C12 C -0.1426(3) 0.60653(14) 0.12798(14) 0.0245(5) Uani 1 1 d .
H12C H -0.2046 0.6419 0.1700 0.029 Uiso 1 1 calc R
H12D H -0.2154 0.5671 0.0866 0.029 Uiso 1 1 calc R
C13' C 0.5681(2) 0.97182(14) 0.27970(12) 0.0186(5) Uani 1 1 d .
C13 C -0.0776(2) 0.50688(14) 0.22303(13) 0.0194(5) Uani 1 1 d .
C14' C 0.4725(3) 1.07392(15) 0.19178(14) 0.0273(5) Uani 1 1 d .
C14 C 0.0192(3) 0.39235(16) 0.29806(14) 0.0298(6) Uani 1 1 d .
C15' C 0.5925(3) 1.15212(16) 0.22481(15) 0.0345(6) Uani 1 1 d .
H15A H 0.6944 1.1266 0.2312 0.052 Uiso 1 1 calc R
H15B H 0.5632 1.1859 0.2773 0.052 Uiso 1 1 calc R
H15C H 0.5975 1.1945 0.1873 0.052 Uiso 1 1 calc R
C15 C -0.1193(3) 0.32410(16) 0.26988(15) 0.0347(6) Uani 1 1 d .
H15D H -0.1105 0.2939 0.2134 0.052 Uiso 1 1 calc R
H15E H -0.2155 0.3573 0.2749 0.052 Uiso 1 1 calc R
H15F H -0.1210 0.2771 0.3032 0.052 Uiso 1 1 calc R
C16' C 0.5120(3) 1.01558(17) 0.11226(14) 0.0366(6) Uani 1 1 d .
H16A H 0.6140 0.9900 0.1187 0.055 Uiso 1 1 calc R
H16B H 0.5150 1.0541 0.0716 0.055 Uiso 1 1 calc R
H16C H 0.4329 0.9648 0.0949 0.055 Uiso 1 1 calc R
C16 C 0.1690(3) 0.34246(19) 0.28959(19) 0.0468(7) Uani 1 1 d .
H16D H 0.2574 0.3871 0.3077 0.070 Uiso 1 1 calc R
H16E H 0.1775 0.3128 0.2329 0.070 Uiso 1 1 calc R
H16F H 0.1690 0.2951 0.3226 0.070 Uiso 1 1 calc R
C17' C 0.3126(3) 1.1114(2) 0.18412(19) 0.0494(8) Uani 1 1 d .
H17A H 0.2359 1.0598 0.1639 0.074 Uiso 1 1 calc R
H17B H 0.3132 1.1536 0.1464 0.074 Uiso 1 1 calc R
H17C H 0.2853 1.1450 0.2371 0.074 Uiso 1 1 calc R
C17 C 0.0077(3) 0.44742(19) 0.38297(15) 0.0425(7) Uani 1 1 d .
H17D H 0.0955 0.4933 0.3968 0.064 Uiso 1 1 calc R
H17E H 0.0102 0.4054 0.4209 0.064 Uiso 1 1 calc R
H17F H -0.0900 0.4792 0.3862 0.064 Uiso 1 1 calc R

loop_
_atom_site_aniso_label
_atom_site_aniso_U_11
_atom_site_aniso_U_22
_atom_site_aniso_U_33
_atom_site_aniso_U_23
_atom_site_aniso_U_13
_atom_site_aniso_U_12
Cl1 0.0433(4) 0.0482(4) 0.0442(4) 0.0206(3) 0.0120(3) 0.0036(3)
Cl1' 0.0495(4) 0.0384(4) 0.0397(4) 0.0168(3) 0.0050(3) -0.0065(3)
Cl2 0.0189(3) 0.0311(3) 0.0277(3) -0.0018(2) -0.0039(2) -0.0005(2)
Cl2' 0.0183(3) 0.0302(3) 0.0339(3) -0.0023(2) -0.0032(2) -0.0021(2)
F1' 0.0194(7) 0.0395(8) 0.0451(8) -0.0192(7) -0.0056(6) 0.0097(6)
F1 0.0325(8) 0.0333(7) 0.0209(7) -0.0053(6) -0.0001(6) 0.0103(6)
F2' 0.0390(9) 0.0495(9) 0.0255(7) -0.0044(6) 0.0029(6) 0.0198(7)
F2 0.0510(10) 0.0180(7) 0.0480(9) 0.0043(6) 0.0148(7) 0.0022(6)
F3' 0.0472(10) 0.0188(7) 0.0604(10) -0.0023(6) 0.0148(8) 0.0007(6)
F3 0.0198(7) 0.0340(7) 0.0390(8) -0.0152(6) -0.0055(6) 0.0088(6)
O1' 0.0166(8) 0.0272(8) 0.0304(9) -0.0033(7) -0.0014(7) 0.0030(7)
O1 0.0156(8) 0.0257(8) 0.0276(8) -0.0041(7) -0.0002(7) 0.0016(6)
O2' 0.0222(8) 0.0253(8) 0.0272(8) 0.0034(7) 0.0017(7) 0.0093(7)
O2 0.0239(9) 0.0269(8) 0.0244(8) 0.0024(7) 0.0024(7) 0.0107(7)
O3' 0.0169(8) 0.0269(8) 0.0292(8) 0.0100(7) 0.0005(7) 0.0049(6)
O3 0.0156(8) 0.0264(8) 0.0287(8) -0.0026(7) 0.0009(7) 0.0008(6)
O4' 0.0153(8) 0.0254(8) 0.0238(8) 0.0002(6) 0.0009(7) 0.0013(6)
O4 0.0178(8) 0.0273(8) 0.0340(9) 0.0101(7) 0.0015(7) 0.0055(7)
N1' 0.0156(10) 0.0206(9) 0.0268(10) -0.0046(8) -0.0009(8) 0.0027(7)
N1 0.0142(9) 0.0204(9) 0.0242(10) -0.0021(8) -0.0014(8) 0.0030(7)
N2' 0.0130(9) 0.0206(9) 0.0234(9) 0.0031(8) 0.0017(7) 0.0023(7)
N2 0.0152(10) 0.0208(9) 0.0282(10) 0.0014(8) 0.0003(8) 0.0042(7)
C1' 0.0188(12) 0.0221(11) 0.0272(12) -0.0042(9) -0.0022(10) 0.0005(9)
C1 0.0167(12) 0.0229(11) 0.0244(12) 0.0010(9) 0.0002(9) 0.0005(9)
C2' 0.0155(12) 0.0191(11) 0.0266(12) 0.0009(9) 0.0024(9) -0.0017(9)
C2 0.0173(12) 0.0162(10) 0.0206(11) 0.0004(9) 0.0028(9) -0.0019(9)
C3' 0.0194(12) 0.0203(11) 0.0302(12) -0.0073(9) 0.0032(10) 0.0018(9)
C3 0.0183(12) 0.0197(11) 0.0270(12) -0.0043(9) 0.0015(10) 0.0034(9)
C4' 0.0170(11) 0.0195(11) 0.0215(11) 0.0011(9) -0.0001(9) 0.0012(9)
C4 0.0147(11) 0.0186(10) 0.0212(11) 0.0002(9) 0.0003(9) 0.0008(9)
C5' 0.0172(11) 0.0168(10) 0.0193(11) -0.0004(8) -0.0020(9) 0.0002(9)
C5 0.0159(11) 0.0172(10) 0.0217(11) -0.0004(9) -0.0028(9) 0.0015(9)
C6' 0.0146(11) 0.0166(10) 0.0266(12) 0.0019(9) -0.0035(9) 0.0021(8)
C6 0.0160(11) 0.0173(10) 0.0278(12) -0.0010(9) -0.0052(9) 0.0035(9)
C7' 0.0233(12) 0.0203(11) 0.0254(12) -0.0013(9) -0.0060(10) 0.0000(9)
C7 0.0220(12) 0.0216(11) 0.0279(13) -0.0044(9) -0.0081(10) 0.0021(9)
C8' 0.0237(12) 0.0246(11) 0.0205(11) 0.0001(9) 0.0012(10) -0.0003(10)
C8 0.0208(12) 0.0277(12) 0.0207(11) -0.0016(9) 0.0002(9) 0.0041(10)
C9' 0.0172(11) 0.0174(10) 0.0218(11) -0.0018(9) -0.0009(9) 0.0000(9)
C9 0.0189(12) 0.0182(10) 0.0214(11) -0.0021(9) 0.0005(9) 0.0010(9)
C10' 0.0292(13) 0.0316(13) 0.0282(12) 0.0108(10) -0.0024(11) -0.0048(10)
C10 0.0266(13) 0.0380(14) 0.0254(12) 0.0072(10) 0.0026(10) 0.0040(11)
C11' 0.0195(12) 0.0259(12) 0.0233(11) -0.0052(9) 0.0023(9) -0.0006(9)
C11 0.0206(12) 0.0248(11) 0.0198(11) -0.0044(9) 0.0001(9) 0.0021(9)
C12' 0.0165(11) 0.0196(11) 0.0285(12) 0.0033(9) -0.0040(9) -0.0007(9)
C12 0.0166(11) 0.0196(11) 0.0357(13) 0.0034(10) -0.0049(10) 0.0007(9)
C13' 0.0142(11) 0.0172(10) 0.0207(11) -0.0040(9) -0.0017(9) 0.0003(9)
C13 0.0139(11) 0.0160(10) 0.0237(11) -0.0049(9) -0.0036(9) -0.0010(9)
C14' 0.0251(13) 0.0289(12) 0.0303(13) 0.0126(10) -0.0017(10) 0.0018(10)
C14 0.0238(13) 0.0308(13) 0.0363(14) 0.0138(11) -0.0052(11) -0.0034(10)
C15' 0.0424(16) 0.0249(12) 0.0348(13) 0.0046(10) 0.0002(12) -0.0034(11)
C15 0.0342(15) 0.0274(13) 0.0406(14) 0.0049(11) -0.0030(12) -0.0046(11)
C16' 0.0453(17) 0.0370(14) 0.0258(13) 0.0073(11) -0.0053(12) -0.0095(12)
C16 0.0308(15) 0.0433(16) 0.075(2) 0.0341(15) -0.0035(14) 0.0048(12)
C17' 0.0351(16) 0.0548(17) 0.068(2) 0.0368(16) -0.0039(14) 0.0108(13)
C17 0.0461(17) 0.0471(16) 0.0336(14) 0.0140(12) -0.0107(13) -0.0171(13)

loop_
_atom_type_symbol
_atom_type_description
_atom_type_scat_dispersion_real
_atom_type_scat_dispersion_imag
_atom_type_scat_source
C C 0.0033 0.0016 'International Tables Vol C Tables 4.2.6.8 and 6.1.1.4'
H H 0.0000 0.0000 'International Tables Vol C Tables 4.2.6.8 and 6.1.1.4'
N N 0.0061 0.0033 'International Tables Vol C Tables 4.2.6.8 and 6.1.1.4'
O O 0.0106 0.0060 'International Tables Vol C Tables 4.2.6.8 and 6.1.1.4'
F F 0.0171 0.0103 'International Tables Vol C Tables 4.2.6.8 and 6.1.1.4'
Cl Cl 0.1484 0.1585 'International Tables Vol C Tables 4.2.6.8 and 6.1.1.4'

loop_
_geom_angle_atom_site_label_1
_geom_angle_atom_site_label_2
_geom_angle_atom_site_label_3
_geom_angle
C13' O3' C14' 121.76(17)
C13 O4 C14 122.21(17)
C2' N1' C3' 120.69(18)
C2 N1 C3 120.36(17)
C13' N2' C12' 122.20(19)
C13 N2 C12 123.32(19)
F2' C1' F3' 106.75(17)
F2' C1' F1' 107.65(19)
F3' C1' F1' 107.20(18)
F2' C1' C2' 111.26(18)
F3' C1' C2' 109.77(19)
F1' C1' C2' 113.88(17)
F1 C1 F2 107.04(16)
F1 C1 F3 107.55(18)
F2 C1 F3 107.15(17)
F1 C1 C2 111.39(17)
F2 C1 C2 109.90(18)
F3 C1 C2 113.53(17)
O1' C2' N1' 127.6(2)
O1' C2' C1' 117.30(18)
N1' C2' C1' 115.07(18)
O1 C2 N1 127.1(2)
O1 C2 C1 117.49(18)
N1 C2 C1 115.38(18)
N1' C3' C4' 112.66(18)
N1 C3 C4 111.75(17)
O2' C4' C3' 112.42(17)
O2' C4' C5' 108.05(16)
C3' C4' C5' 109.58(17)
O2 C4 C3 111.70(16)
O2 C4 C5 108.23(16)
C3 C4 C5 109.93(17)
C6' C5' C4' 113.78(17)
C6' C5' C9' 103.19(16)
C4' C5' C9' 114.69(17)
C6 C5 C4 112.75(17)
C6 C5 C9 103.23(16)
C4 C5 C9 114.24(17)
C7' C6' C12' 125.44(19)
C7' C6' C5' 112.04(19)
C12' C6' C5' 122.51(18)
C7 C6 C12 125.76(19)
C7 C6 C5 112.07(19)
C12 C6 C5 122.13(18)
C6' C7' C8' 113.23(18)
C6 C7 C8 113.13(18)
C7' C8' C10' 109.62(19)
C7' C8' C9' 102.75(16)
C10' C8' C9' 114.20(18)
C7 C8 C10 111.19(19)
C7 C8 C9 102.91(17)
C10 C8 C9 114.10(18)
C11' C9' C5' 111.88(17)
C11' C9' C8' 107.57(17)
C5' C9' C8' 105.79(16)
C11 C9 C5 112.45(17)
C11 C9 C8 107.04(17)
C5 C9 C8 105.90(16)
C8' C10' Cl1' 111.91(17)
C8 C10 Cl1 111.01(17)
C9' C11' Cl2' 112.71(15)
C9 C11 Cl2 112.50(14)
N2' C12' C6' 110.23(17)
N2 C12 C6 109.87(18)
O4' C13' N2' 125.17(19)
O4' C13' O3' 124.66(19)
N2' C13' O3' 110.17(19)
O3 C13 N2 124.87(19)
O3 C13 O4 124.8(2)
N2 C13 O4 110.29(19)
O3' C14' C16' 111.19(18)
O3' C14' C15' 109.56(17)
C16' C14' C15' 113.0(2)
O3' C14' C17' 101.56(19)
C16' C14' C17' 110.5(2)
C15' C14' C17' 110.5(2)
O4 C14 C16 101.28(19)
O4 C14 C17 110.42(19)
C16 C14 C17 111.6(2)
O4 C14 C15 110.16(18)
C16 C14 C15 110.1(2)
C17 C14 C15 112.6(2)

loop_
_geom_bond_atom_site_label_1
_geom_bond_atom_site_label_2
_geom_bond_distance
Cl1 C10 1.793(2)
Cl1' C10' 1.791(2)
Cl2 C11 1.800(2)
Cl2' C11' 1.800(2)
F1' C1' 1.329(2)
F1 C1 1.323(2)
F2' C1' 1.320(3)
F2 C1 1.329(2)
F3' C1' 1.328(3)
F3 C1 1.336(2)
O1' C2' 1.221(2)
O1 C2 1.220(2)
O2' C4' 1.414(2)
O2 C4 1.415(2)
O3' C13' 1.342(2)
O3' C14' 1.474(3)
O3 C13 1.227(3)
O4' C13' 1.226(2)
O4 C13 1.335(2)
O4 C14 1.472(3)
N1' C2' 1.322(3)
N1' C3' 1.459(3)
N1 C2 1.321(3)
N1 C3 1.459(3)
N2' C13' 1.328(3)
N2' C12' 1.457(3)
N2 C13 1.329(3)
N2 C12 1.456(3)
C1' C2' 1.533(3)
C1 C2 1.531(3)
C3' C4' 1.518(3)
C3 C4 1.517(3)
C4' C5' 1.532(3)
C4 C5 1.532(3)
C5' C6' 1.511(3)
C5' C9' 1.551(3)
C5 C6 1.513(3)
C5 C9 1.547(3)
C6' C7' 1.319(3)
C6' C12' 1.498(3)
C6 C7 1.321(3)
C6 C12 1.491(3)
C7' C8' 1.498(3)
C7 C8 1.500(3)
C8' C10' 1.517(3)
C8' C9' 1.556(3)
C8 C10 1.516(3)
C8 C9 1.559(3)
C9' C11' 1.509(3)
C9 C11 1.511(3)
C14' C16' 1.510(3)
C14' C15' 1.513(3)
C14' C17' 1.515(3)
C14 C16 1.512(3)
C14 C17 1.514(4)
C14 C15 1.519(3)
